data_4102266
loop_
_publ_author_name
'J. Krzystek'
'Dale C. Swenson'
'S. A. Zvyagin'
'Dmitry Smirnov'
'Andrew Ozarowski'
'Joshua Telser'

_publ_section_title
;
 Cobalt(II) "Scorpionate" Complexes as Models for Cobalt-Substituted Zinc
 Enzymes: Electronic Structure Investigation by High-Frequency and -Field
 Electron Paramagnetic Resonance Spectroscopy
;
_journal_name_full 'Journal of the American Chemical Society'
_journal_page_first 5241
_journal_page_last 5253
_journal_paper_doi 10.1021/ja910766w
_journal_volume 132
_journal_year 2010
_chemical_formula_moiety '(C33 H40 B Cl Co N6 S3), (C H2 Cl2)'
_chemical_formula_sum 'C34 H42 B Cl3 Co N6 S3'
_chemical_formula_weight 807.01
_chemical_name_systematic
; 
 ? 
;
_space_group_IT_number 15
_symmetry_cell_setting monoclinic
_symmetry_space_group_name_Hall '-C 2yc'
_symmetry_space_group_name_H-M 'C 1 2/c 1'
_atom_sites_solution_hydrogens geom
_atom_sites_solution_primary direct
_atom_sites_solution_secondary difmap
_audit_creation_method SHELXL-97
_cell_angle_alpha 90.00
_cell_angle_beta 111.508(5)
_cell_angle_gamma 90.00
_cell_formula_units_Z 8
_cell_length_a 37.859(4)
_cell_length_b 9.7245(10)
_cell_length_c 23.612(2)
_cell_measurement_reflns_used 13882
_cell_measurement_temperature 190(2)
_cell_measurement_theta_max 25.0
_cell_measurement_theta_min 1.0
_cell_volume 8087.7(14)
_computing_cell_refinement 'HKL Scalepack (Otwinowski & Minor, 1997)'
_computing_data_collection 'Collect (Nonius BV, 1997-2000)'
_computing_data_reduction 'HKL Denzo, Scalepack (Otwinowski & Minor, 1997)'
_computing_molecular_graphics 'SHELXTL v6.1 (Sheldrick, 1997)'
_computing_publication_material 'SHELXTL v6.1 (Sheldrick, 1997)'
_computing_structure_refinement 'SHELXTL v6.1 (Sheldrick, 1997)'
_computing_structure_solution 'SHELXTL v6.1 (Sheldrick, 1997)'
_diffrn_ambient_temperature 190(2)
_diffrn_detector_area_resol_mean 9
_diffrn_measured_fraction_theta_full 0.998
_diffrn_measured_fraction_theta_max 0.998
_diffrn_measurement_device_type 'Nonius KappaCCD'
_diffrn_measurement_method 'CCD phi and omega scans'
_diffrn_radiation_monochromator graphite
_diffrn_radiation_source 'fine-focus sealed tube'
_diffrn_radiation_type MoK\a
_diffrn_radiation_wavelength 0.71069
_diffrn_reflns_av_R_equivalents 0.0702
_diffrn_reflns_av_sigmaI/netI 0.0617
_diffrn_reflns_limit_h_max 44
_diffrn_reflns_limit_h_min -44
_diffrn_reflns_limit_k_max 11
_diffrn_reflns_limit_k_min -11
_diffrn_reflns_limit_l_max 28
_diffrn_reflns_limit_l_min -27
_diffrn_reflns_number 68370
_diffrn_reflns_theta_full 25.00
_diffrn_reflns_theta_max 25.0
_diffrn_reflns_theta_min 2.9
_diffrn_standards_number 0
_exptl_absorpt_coefficient_mu 0.809
_exptl_absorpt_correction_T_max 0.9722
_exptl_absorpt_correction_T_min 0.7485
_exptl_absorpt_correction_type multi-scan
_exptl_absorpt_process_details 'HKL Scalepack (Otwinowski & Minor, 1997)'
_exptl_crystal_colour blue
_exptl_crystal_density_diffrn 1.326
_exptl_crystal_density_method 'not measured'
_exptl_crystal_description needle
_exptl_crystal_F_000 3352
_exptl_crystal_size_max 0.38
_exptl_crystal_size_mid 0.04
_exptl_crystal_size_min 0.04
_refine_diff_density_max 0.826
_refine_diff_density_min -0.909
_refine_diff_density_rms 0.080
_refine_ls_extinction_method none
_refine_ls_goodness_of_fit_ref 1.062
_refine_ls_hydrogen_treatment constr
_refine_ls_matrix_type full
_refine_ls_number_parameters 448
_refine_ls_number_reflns 7128
_refine_ls_number_restraints 27
_refine_ls_restrained_S_all 1.104
_refine_ls_R_factor_all 0.0963
_refine_ls_R_factor_gt 0.0585
_refine_ls_shift/su_max 0.009
_refine_ls_shift/su_mean 0.000
_refine_ls_structure_factor_coef Fsqd
_refine_ls_weighting_details 'calc w=1/[\s^2^(Fo^2^)+(0.0783P)^2^+18.7685P] where P=(Fo^2^+2Fc^2^)/3'
_refine_ls_weighting_scheme calc
_refine_ls_wR_factor_gt 0.1449
_refine_ls_wR_factor_ref 0.1622
_reflns_number_gt 4920
_reflns_number_total 7128
_reflns_threshold_expression >2sigma(I)
_cod_data_source_file ja910766w_si_002_1.cif
_cod_data_source_block Tp(t-Bu)(Tn)CoCl
_cod_original_sg_symbol_Hall ' -C 2yc '
_cod_original_sg_symbol_H-M ' C 2/c '
_cod_database_code 4102266

loop_
_symmetry_equiv_pos_as_xyz
'x, y, z'
'-x, y, -z+1/2'
'x+1/2, y+1/2, z'
'-x+1/2, y+1/2, -z+1/2'
'-x, -y, -z'
'x, -y, z-1/2'
'-x+1/2, -y+1/2, -z'
'x+1/2, -y+1/2, z-1/2'

loop_
_atom_site_label
_atom_site_type_symbol
_atom_site_fract_x
_atom_site_fract_y
_atom_site_fract_z
_atom_site_U_iso_or_equiv
_atom_site_adp_type
_atom_site_occupancy
_atom_site_symmetry_multiplicity
_atom_site_calc_flag
_atom_site_refinement_flags
_atom_site_disorder_assembly
_atom_site_disorder_group
Co1 Co 0.634660(17) 0.23068(5) 0.21102(2) 0.02765(19) Uani 1 1 d . . .
Cl1 Cl 0.62779(4) 0.29419(12) 0.29662(5) 0.0520(4) Uani 1 1 d . . .
B1 B 0.64582(13) 0.1601(4) 0.0985(2) 0.0236(10) Uani 1 1 d . . .
H1 H 0.6497 0.1353 0.0601 0.028 Uiso 1 1 calc R . .
N1 N 0.59493(10) 0.1211(3) 0.14394(15) 0.0271(8) Uani 1 1 d . . .
N2 N 0.60670(9) 0.1056(3) 0.09519(14) 0.0248(8) Uani 1 1 d . . .
N3 N 0.67863(10) 0.1081(3) 0.21188(14) 0.0259(8) Uani 1 1 d . . .
N4 N 0.67729(9) 0.0930(3) 0.15287(14) 0.0234(7) Uani 1 1 d . A .
N5 N 0.64191(10) 0.3785(3) 0.15505(14) 0.0266(8) Uani 1 1 d . . .
N6 N 0.64729(10) 0.3187(3) 0.10575(14) 0.0247(8) Uani 1 1 d . . .
C2 C 0.56200(12) 0.0511(4) 0.13025(19) 0.0304(10) Uani 1 1 d . . .
C3 C 0.55244(12) -0.0077(4) 0.07247(19) 0.0323(10) Uani 1 1 d . . .
H3 H 0.5307 -0.0622 0.0517 0.039 Uiso 1 1 calc R . .
C4 C 0.58066(12) 0.0286(4) 0.05144(18) 0.0270(9) Uani 1 1 d . . .
C5 C 0.54045(13) 0.0465(5) 0.1731(2) 0.0373(11) Uani 1 1 d . . .
C6 C 0.50577(15) -0.0472(6) 0.1456(2) 0.0579(15) Uani 1 1 d . . .
H6A H 0.5142 -0.1403 0.1408 0.087 Uiso 1 1 calc R . .
H6B H 0.4895 -0.0114 0.1058 0.087 Uiso 1 1 calc R . .
H6C H 0.4914 -0.0499 0.1727 0.087 Uiso 1 1 calc R . .
C7 C 0.52689(17) 0.1921(6) 0.1803(3) 0.0585(15) Uani 1 1 d . . .
H7A H 0.5489 0.2531 0.1970 0.088 Uiso 1 1 calc R . .
H7B H 0.5130 0.1894 0.2081 0.088 Uiso 1 1 calc R . .
H7C H 0.5102 0.2266 0.1405 0.088 Uiso 1 1 calc R . .
C8 C 0.56572(14) -0.0111(5) 0.2348(2) 0.0426(12) Uani 1 1 d . . .
H8A H 0.5742 -0.1038 0.2294 0.064 Uiso 1 1 calc R . .
H8B H 0.5514 -0.0151 0.2619 0.064 Uiso 1 1 calc R . .
H8C H 0.5879 0.0486 0.2528 0.064 Uiso 1 1 calc R . .
C9 C 0.70910(12) 0.0399(4) 0.24800(18) 0.0279(10) Uani 1 1 d D . .
C10 C 0.72798(12) -0.0194(4) 0.21296(19) 0.0303(10) Uani 1 1 d . A .
H10 H 0.7506 -0.0728 0.2273 0.036 Uiso 1 1 calc R . .
C11 C 0.70708(12) 0.0157(4) 0.15342(18) 0.0256(9) Uani 1 1 d . . .
C12 C 0.72041(13) 0.0279(4) 0.31663(18) 0.0338(10) Uani 1 1 d . . .
C13 C 0.75187(15) -0.0799(6) 0.3413(2) 0.0551(14) Uani 1 1 d . . .
H13A H 0.7425 -0.1693 0.3226 0.083 Uiso 1 1 calc R . .
H13B H 0.7593 -0.0871 0.3856 0.083 Uiso 1 1 calc R . .
H13C H 0.7739 -0.0524 0.3316 0.083 Uiso 1 1 calc R . .
C14 C 0.68641(15) -0.0147(5) 0.3326(2) 0.0435(12) Uani 1 1 d . . .
H14A H 0.6663 0.0543 0.3171 0.065 Uiso 1 1 calc R . .
H14B H 0.6942 -0.0217 0.3769 0.065 Uiso 1 1 calc R . .
H14C H 0.6770 -0.1041 0.3140 0.065 Uiso 1 1 calc R . .
C15 C 0.73530(16) 0.1683(5) 0.3454(2) 0.0508(14) Uani 1 1 d . . .
H15A H 0.7153 0.2376 0.3294 0.076 Uiso 1 1 calc R . .
H15B H 0.7574 0.1946 0.3356 0.076 Uiso 1 1 calc R . .
H15C H 0.7427 0.1622 0.3897 0.076 Uiso 1 1 calc R . .
C16 C 0.64096(12) 0.5160(4) 0.14624(19) 0.0281(10) Uani 1 1 d . . .
C17 C 0.64588(12) 0.5434(4) 0.09147(18) 0.0306(10) Uani 1 1 d . . .
H17 H 0.6463 0.6313 0.0742 0.037 Uiso 1 1 calc R . .
C18 C 0.64994(12) 0.4177(4) 0.06721(18) 0.0273(9) Uani 1 1 d . . .
C19 C 0.63626(13) 0.6185(4) 0.19089(19) 0.0319(10) Uani 1 1 d . . .
C20 C 0.63711(15) 0.7641(4) 0.1677(2) 0.0415(12) Uani 1 1 d . . .
H20A H 0.6162 0.7759 0.1284 0.062 Uiso 1 1 calc R . .
H20B H 0.6614 0.7799 0.1627 0.062 Uiso 1 1 calc R . .
H20C H 0.6343 0.8302 0.1971 0.062 Uiso 1 1 calc R . .
C21 C 0.59833(14) 0.5960(5) 0.1983(2) 0.0468(13) Uani 1 1 d . . .
H21A H 0.5975 0.5028 0.2135 0.070 Uiso 1 1 calc R . .
H21B H 0.5776 0.6076 0.1588 0.070 Uiso 1 1 calc R . .
H21C H 0.5955 0.6631 0.2273 0.070 Uiso 1 1 calc R . .
C22 C 0.66906(14) 0.6023(5) 0.2520(2) 0.0409(12) Uani 1 1 d . . .
H22A H 0.6688 0.5090 0.2675 0.061 Uiso 1 1 calc R . .
H22B H 0.6662 0.6691 0.2811 0.061 Uiso 1 1 calc R . .
H22C H 0.6932 0.6184 0.2465 0.061 Uiso 1 1 calc R . .
C23 C 0.58518(12) -0.0083(4) -0.00560(19) 0.0310(10) Uani 1 1 d . . .
S24 S 0.57908(4) -0.17798(13) -0.02897(6) 0.0488(4) Uani 1 1 d . . .
C25 C 0.58991(15) -0.1427(6) -0.0913(2) 0.0548(15) Uani 1 1 d . . .
H25 H 0.5903 -0.2096 -0.1204 0.066 Uiso 1 1 calc R . .
C26 C 0.59777(14) -0.0086(6) -0.0946(2) 0.0505(14) Uani 1 1 d . . .
H26 H 0.6044 0.0296 -0.1263 0.061 Uiso 1 1 calc R . .
C27 C 0.59505(13) 0.0700(5) -0.04552(19) 0.0389(11) Uani 1 1 d . . .
H27 H 0.5996 0.1662 -0.0410 0.047 Uiso 1 1 calc R . .
C28 C 0.7161(3) -0.0204(7) 0.0991(3) 0.0266(13) Uani 0.675(5) 1 d PDU A 1
S29 S 0.75693(7) 0.0178(3) 0.09424(12) 0.0422(7) Uani 0.675(5) 1 d PDU A 1
C30 C 0.7445(4) -0.0531(17) 0.0227(5) 0.0455(16) Uani 0.675(5) 1 d PDU A 1
H30 H 0.7605 -0.0556 -0.0004 0.055 Uiso 0.675(5) 1 calc PR A 1
C31 C 0.7089(4) -0.1046(14) 0.0039(5) 0.0430(17) Uani 0.675(5) 1 d PDU A 1
H31 H 0.6973 -0.1506 -0.0339 0.052 Uiso 0.675(5) 1 calc PR A 1
C32 C 0.6900(4) -0.0837(13) 0.0464(6) 0.0334(13) Uani 0.675(5) 1 d PDU A 1
H32 H 0.6645 -0.1080 0.0400 0.040 Uiso 0.675(5) 1 calc PR A 1
C33 C 0.65566(13) 0.3923(4) 0.01017(19) 0.0312(10) Uani 1 1 d . . .
S34 S 0.63276(5) 0.49872(16) -0.05018(6) 0.0696(5) Uani 1 1 d . . .
C35 C 0.65175(19) 0.4162(6) -0.0955(2) 0.0690(18) Uani 1 1 d . . .
H35 H 0.6468 0.4408 -0.1367 0.083 Uiso 1 1 calc R . .
C36 C 0.67450(16) 0.3125(5) -0.0669(2) 0.0456(13) Uani 1 1 d . . .
H36 H 0.6872 0.2550 -0.0858 0.055 Uiso 1 1 calc R . .
C37 C 0.67777(13) 0.2968(4) -0.00556(19) 0.0314(10) Uani 1 1 d . . .
H37 H 0.6931 0.2295 0.0214 0.038 Uiso 1 1 calc R . .
C28' C 0.7127(5) -0.0430(13) 0.0987(4) 0.0266(13) Uani 0.325(5) 1 d PD A 2
S29' S 0.68250(19) -0.1185(6) 0.0389(3) 0.0334(13) Uani 0.325(5) 1 d PD A 2
C30' C 0.7137(6) -0.122(3) 0.0012(7) 0.0430(17) Uani 0.325(5) 1 d PD A 2
H30' H 0.7088 -0.1643 -0.0371 0.052 Uiso 0.325(5) 1 calc PR A 2
C31' C 0.7461(6) -0.055(4) 0.0338(9) 0.0455(16) Uani 0.325(5) 1 d PD A 2
H31' H 0.7667 -0.0441 0.0202 0.055 Uiso 0.325(5) 1 calc PR A 2
C32' C 0.7468(6) -0.001(3) 0.0914(10) 0.0422(7) Uani 0.325(5) 1 d PD A 2
H32' H 0.7665 0.0524 0.1193 0.051 Uiso 0.325(5) 1 calc PR A 2
Cl9 Cl 0.0361(6) 0.876(2) -0.0185(11) 0.242(8) Uiso 0.25 1 d PG B -1
C101 C 0.0000(14) 0.882(4) 0.011(3) 0.242 Uiso 0.25 1 d PG B -1
Cl10 Cl 0.0039(6) 1.034(2) 0.0528(10) 0.242 Uiso 0.25 1 d PG B -1
H101 H -0.0250 0.8795 -0.0225 0.242 Uiso 0.25 1 d PG B -1
H102 H 0.0024 0.8021 0.0383 0.242 Uiso 0.25 1 d PG B -1
Cl13 Cl 0.0431(5) 0.873(2) 0.0353(10) 0.242 Uiso 0.25 1 d PG C -2
C103 C 0.0006(10) 0.929(7) 0.0409(14) 0.242 Uiso 0.25 1 d PG C -2
Cl14 Cl -0.0289(5) 0.998(2) -0.0290(11) 0.242 Uiso 0.25 1 d PG C -2
H105 H -0.0123 0.8501 0.0516 0.242 Uiso 0.25 1 d PG C -2
H106 H 0.0060 1.0003 0.0728 0.242 Uiso 0.25 1 d PG C -2
Cl11 Cl 0.0450(3) 0.1462(15) 0.3162(6) 0.168(5) Uiso 0.25 1 d PG D -1
C102 C 0.0183(9) 0.103(4) 0.2405(5) 0.168 Uiso 0.25 1 d PG D -1
Cl12 Cl -0.0214(3) 0.0073(14) 0.2374(7) 0.168 Uiso 0.25 1 d PG D -1
H103 H 0.0099 0.1886 0.2163 0.168 Uiso 0.25 1 d PG D -1
H104 H 0.0341 0.0485 0.2235 0.168 Uiso 0.25 1 d PG D -1
Cl15 Cl 0.0131(4) 0.0747(16) 0.3063(5) 0.168 Uiso 0.25 1 d PG E -2
C104 C -0.0175(11) 0.1480(11) 0.2383(9) 0.168 Uiso 0.25 1 d PG E -2
Cl16 Cl -0.0413(4) 0.0176(16) 0.1876(6) 0.168 Uiso 0.25 1 d PG E -2
H107 H -0.0363 0.2072 0.2468 0.168 Uiso 0.25 1 d PG E -2
H108 H -0.0027 0.2041 0.2200 0.168 Uiso 0.25 1 d PG E -2

loop_
_atom_site_aniso_label
_atom_site_aniso_U_11
_atom_site_aniso_U_22
_atom_site_aniso_U_33
_atom_site_aniso_U_23
_atom_site_aniso_U_13
_atom_site_aniso_U_12
Co1 0.0433(4) 0.0216(3) 0.0225(3) -0.0026(2) 0.0173(3) -0.0017(3)
Cl1 0.0963(11) 0.0374(7) 0.0389(7) -0.0088(5) 0.0442(7) -0.0070(6)
B1 0.034(3) 0.019(2) 0.019(2) -0.0007(18) 0.011(2) -0.001(2)
N1 0.035(2) 0.0259(18) 0.0249(19) 0.0000(14) 0.0161(16) 0.0036(16)
N2 0.033(2) 0.0237(18) 0.0205(18) -0.0007(14) 0.0129(16) 0.0005(15)
N3 0.037(2) 0.0239(18) 0.0181(17) -0.0005(14) 0.0116(16) -0.0033(15)
N4 0.034(2) 0.0203(17) 0.0180(17) 0.0008(13) 0.0116(15) 0.0004(15)
N5 0.039(2) 0.0202(17) 0.0231(18) -0.0028(14) 0.0139(16) -0.0009(15)
N6 0.035(2) 0.0210(17) 0.0194(17) -0.0020(14) 0.0119(16) 0.0004(14)
C2 0.031(3) 0.028(2) 0.032(2) 0.0043(19) 0.012(2) 0.0044(19)
C3 0.032(3) 0.035(2) 0.030(2) -0.0014(19) 0.011(2) -0.0027(19)
C4 0.031(2) 0.023(2) 0.025(2) 0.0011(17) 0.0083(19) 0.0014(18)
C5 0.036(3) 0.044(3) 0.039(3) 0.000(2) 0.022(2) 0.000(2)
C6 0.045(3) 0.088(4) 0.046(3) 0.002(3) 0.023(3) -0.013(3)
C7 0.068(4) 0.066(4) 0.056(3) 0.004(3) 0.040(3) 0.021(3)
C8 0.050(3) 0.048(3) 0.038(3) 0.005(2) 0.025(2) -0.003(2)
C9 0.039(3) 0.022(2) 0.020(2) 0.0004(17) 0.008(2) -0.0072(19)
C10 0.033(3) 0.026(2) 0.032(2) 0.0046(18) 0.012(2) 0.0037(18)
C11 0.033(2) 0.018(2) 0.028(2) -0.0014(17) 0.0122(19) -0.0021(17)
C12 0.046(3) 0.030(2) 0.021(2) 0.0000(18) 0.007(2) -0.009(2)
C13 0.062(4) 0.061(4) 0.029(3) 0.012(2) 0.002(3) 0.008(3)
C14 0.072(4) 0.035(3) 0.025(2) 0.000(2) 0.018(2) -0.010(2)
C15 0.076(4) 0.043(3) 0.026(3) -0.005(2) 0.011(3) -0.021(3)
C16 0.035(3) 0.020(2) 0.028(2) -0.0010(17) 0.011(2) -0.0008(17)
C17 0.046(3) 0.019(2) 0.028(2) 0.0037(18) 0.015(2) 0.0018(19)
C18 0.035(3) 0.022(2) 0.026(2) 0.0036(18) 0.013(2) -0.0011(18)
C19 0.045(3) 0.021(2) 0.032(2) -0.0025(18) 0.017(2) 0.0015(19)
C20 0.061(3) 0.023(2) 0.043(3) -0.005(2) 0.021(3) 0.005(2)
C21 0.056(3) 0.034(3) 0.060(3) -0.006(2) 0.033(3) 0.002(2)
C22 0.060(3) 0.029(2) 0.034(3) -0.008(2) 0.017(2) -0.003(2)
C23 0.031(2) 0.037(2) 0.023(2) -0.0052(19) 0.006(2) -0.0006(19)
S24 0.0674(9) 0.0378(7) 0.0383(7) -0.0119(6) 0.0157(7) 0.0009(6)
C25 0.063(4) 0.069(4) 0.031(3) -0.021(3) 0.014(3) 0.006(3)
C26 0.043(3) 0.085(4) 0.024(3) -0.003(3) 0.012(2) 0.002(3)
C27 0.037(3) 0.051(3) 0.025(2) -0.005(2) 0.007(2) -0.008(2)
C28 0.041(3) 0.014(3) 0.029(2) 0.0040(18) 0.017(2) 0.000(2)
S29 0.0462(16) 0.0490(14) 0.0408(11) 0.0027(8) 0.0269(11) 0.0015(10)
C30 0.057(3) 0.055(3) 0.034(4) 0.004(4) 0.029(3) 0.014(3)
C31 0.058(4) 0.044(4) 0.031(3) 0.002(2) 0.021(2) 0.014(3)
C32 0.048(3) 0.022(3) 0.032(2) -0.0076(18) 0.0163(19) 0.0025(18)
C33 0.049(3) 0.021(2) 0.027(2) 0.0047(18) 0.018(2) 0.0007(19)
S34 0.1158(14) 0.0625(10) 0.0406(8) 0.0235(7) 0.0407(9) 0.0403(9)
C35 0.117(5) 0.066(4) 0.037(3) 0.015(3) 0.044(4) 0.018(4)
C36 0.081(4) 0.032(3) 0.042(3) -0.002(2) 0.044(3) -0.004(3)
C37 0.046(3) 0.026(2) 0.029(2) 0.0012(18) 0.022(2) -0.0054(19)
C28' 0.041(3) 0.014(3) 0.029(2) 0.0040(18) 0.017(2) 0.000(2)
S29' 0.048(3) 0.022(3) 0.032(2) -0.0076(18) 0.0163(19) 0.0025(18)
C30' 0.058(4) 0.044(4) 0.031(3) 0.002(2) 0.021(2) 0.014(3)
C31' 0.057(3) 0.055(3) 0.034(4) 0.004(4) 0.029(3) 0.014(3)
C32' 0.0462(16) 0.0490(14) 0.0408(11) 0.0027(8) 0.0269(11) 0.0015(10)

loop_
_atom_type_symbol
_atom_type_description
_atom_type_scat_dispersion_real
_atom_type_scat_dispersion_imag
_atom_type_scat_source
C C 0.0033 0.0016 'International Tables Vol C Tables 4.2.6.8 and 6.1.1.4'
H H 0.0000 0.0000 'International Tables Vol C Tables 4.2.6.8 and 6.1.1.4'
N N 0.0061 0.0033 'International Tables Vol C Tables 4.2.6.8 and 6.1.1.4'
B B 0.0013 0.0007 'International Tables Vol C Tables 4.2.6.8 and 6.1.1.4'
S S 0.1246 0.1234 'International Tables Vol C Tables 4.2.6.8 and 6.1.1.4'
Cl Cl 0.1484 0.1585 'International Tables Vol C Tables 4.2.6.8 and 6.1.1.4'
Co Co 0.3494 0.9721 'International Tables Vol C Tables 4.2.6.8 and 6.1.1.4'

loop_
_geom_angle_atom_site_label_1
_geom_angle_atom_site_label_2
_geom_angle_atom_site_label_3
_geom_angle
_geom_angle_publ_flag
N5 Co1 N1 95.81(13) yes
N5 Co1 N3 96.61(13) yes
N1 Co1 N3 93.96(13) yes
N5 Co1 Cl1 118.90(10) yes
N1 Co1 Cl1 123.62(10) yes
N3 Co1 Cl1 121.41(10) yes
N4 B1 N2 109.3(3) yes
N4 B1 N6 110.1(3) yes
N2 B1 N6 110.0(3) yes
N4 B1 H1 109.1 ?
N2 B1 H1 109.1 ?
N6 B1 H1 109.1 ?
C2 N1 N2 107.2(3) yes
C2 N1 Co1 143.3(3) yes
N2 N1 Co1 109.4(2) yes
C4 N2 N1 109.0(3) yes
C4 N2 B1 129.8(3) yes
N1 N2 B1 120.9(3) yes
C9 N3 N4 107.2(3) yes
C9 N3 Co1 143.9(3) yes
N4 N3 Co1 108.9(2) yes
C11 N4 N3 109.1(3) yes
C11 N4 B1 129.2(3) yes
N3 N4 B1 121.7(3) yes
C16 N5 N6 106.9(3) yes
C16 N5 Co1 142.7(3) yes
N6 N5 Co1 110.3(2) yes
C18 N6 N5 109.7(3) yes
C18 N6 B1 129.9(3) yes
N5 N6 B1 120.0(3) yes
N1 C2 C3 109.0(4) yes
N1 C2 C5 122.1(4) yes
C3 C2 C5 129.0(4) yes
C4 C3 C2 106.8(4) yes
C4 C3 H3 126.6 ?
C2 C3 H3 126.6 ?
N2 C4 C3 108.0(3) yes
N2 C4 C23 122.5(4) yes
C3 C4 C23 129.5(4) yes
C2 C5 C8 110.2(4) yes
C2 C5 C6 108.8(4) yes
C8 C5 C6 109.0(4) yes
C2 C5 C7 109.3(4) yes
C8 C5 C7 110.5(4) yes
C6 C5 C7 109.0(4) yes
C5 C6 H6A 109.5 ?
C5 C6 H6B 109.5 ?
H6A C6 H6B 109.5 ?
C5 C6 H6C 109.5 ?
H6A C6 H6C 109.5 ?
H6B C6 H6C 109.5 ?
C5 C7 H7A 109.5 ?
C5 C7 H7B 109.5 ?
H7A C7 H7B 109.5 ?
C5 C7 H7C 109.5 ?
H7A C7 H7C 109.5 ?
H7B C7 H7C 109.5 ?
C5 C8 H8A 109.5 ?
C5 C8 H8B 109.5 ?
H8A C8 H8B 109.5 ?
C5 C8 H8C 109.5 ?
H8A C8 H8C 109.5 ?
H8B C8 H8C 109.5 ?
N3 C9 C10 109.7(3) yes
N3 C9 C12 124.0(4) yes
C10 C9 C12 126.3(4) yes
C11 C10 C9 105.9(4) yes
C11 C10 H10 127.1 ?
C9 C10 H10 127.1 ?
N4 C11 C10 108.2(3) yes
N4 C11 C28 125.3(5) yes
C10 C11 C28 126.5(5) yes
N4 C11 C28' 125.9(7) yes
C10 C11 C28' 125.1(7) yes
C9 C12 C14 110.5(4) yes
C9 C12 C13 109.5(4) yes
C14 C12 C13 109.2(4) yes
C9 C12 C15 108.5(3) yes
C14 C12 C15 109.7(4) yes
C13 C12 C15 109.4(4) yes
C12 C13 H13A 109.5 ?
C12 C13 H13B 109.5 ?
H13A C13 H13B 109.5 ?
C12 C13 H13C 109.5 ?
H13A C13 H13C 109.5 ?
H13B C13 H13C 109.5 ?
C12 C14 H14A 109.5 ?
C12 C14 H14B 109.5 ?
H14A C14 H14B 109.5 ?
C12 C14 H14C 109.5 ?
H14A C14 H14C 109.5 ?
H14B C14 H14C 109.5 ?
C12 C15 H15A 109.5 ?
C12 C15 H15B 109.5 ?
H15A C15 H15B 109.5 ?
C12 C15 H15C 109.5 ?
H15A C15 H15C 109.5 ?
H15B C15 H15C 109.5 ?
N5 C16 C17 109.0(3) yes
N5 C16 C19 123.3(4) yes
C17 C16 C19 127.7(4) yes
C18 C17 C16 106.7(4) yes
C18 C17 H17 126.6 ?
C16 C17 H17 126.6 ?
N6 C18 C17 107.7(3) yes
N6 C18 C33 124.9(3) yes
C17 C18 C33 127.4(4) yes
C16 C19 C20 109.8(3) yes
C16 C19 C21 110.0(4) yes
C20 C19 C21 108.6(4) yes
C16 C19 C22 109.2(4) yes
C20 C19 C22 108.6(4) yes
C21 C19 C22 110.6(4) yes
C19 C20 H20A 109.5 ?
C19 C20 H20B 109.5 ?
H20A C20 H20B 109.5 ?
C19 C20 H20C 109.5 ?
H20A C20 H20C 109.5 ?
H20B C20 H20C 109.5 ?
C19 C21 H21A 109.5 ?
C19 C21 H21B 109.5 ?
H21A C21 H21B 109.5 ?
C19 C21 H21C 109.5 ?
H21A C21 H21C 109.5 ?
H21B C21 H21C 109.5 ?
C19 C22 H22A 109.5 ?
C19 C22 H22B 109.5 ?
H22A C22 H22B 109.5 ?
C19 C22 H22C 109.5 ?
H22A C22 H22C 109.5 ?
H22B C22 H22C 109.5 ?
C27 C23 C4 130.7(4) yes
C27 C23 S24 110.5(3) yes
C4 C23 S24 118.8(3) yes
C25 S24 C23 92.1(3) yes
C26 C25 S24 111.9(4) yes
C26 C25 H25 124.0 ?
S24 C25 H25 124.0 ?
C25 C26 C27 113.0(5) yes
C25 C26 H26 123.5 ?
C27 C26 H26 123.5 ?
C23 C27 C26 112.5(5) yes
C23 C27 H27 123.8 ?
C26 C27 H27 123.8 ?
C32 C28 C11 123.7(9) yes
C32 C28 S29 114.2(6) yes
C11 C28 S29 122.0(7) yes
C28 S29 C30 93.1(5) yes
C31 C30 S29 110.5(9) yes
C31 C30 H30 124.8 ?
S29 C30 H30 124.8 ?
C30 C31 C32 114.1(10) yes
C30 C31 H31 122.9 ?
C32 C31 H31 122.9 ?
C28 C32 C31 107.9(9) yes
C28 C32 H32 126.0 ?
C31 C32 H32 126.0 ?
C37 C33 C18 131.8(4) yes
C37 C33 S34 110.6(3) yes
C18 C33 S34 117.6(3) yes
C35 S34 C33 92.1(2) yes
C36 C35 S34 112.4(4) yes
C36 C35 H35 123.8 ?
S34 C35 H35 123.8 ?
C35 C36 C37 113.4(4) yes
C35 C36 H36 123.3 ?
C37 C36 H36 123.3 ?
C33 C37 C36 111.5(4) yes
C33 C37 H37 124.3 ?
C36 C37 H37 124.3 ?
C32' C28' C11 114.8(14) ?
C32' C28' S29' 113.8(6) ?
C11 C28' S29' 129.9(12) ?
C28' S29' C30' 93.4(5) ?
C31' C30' S29' 110.4(10) ?
C31' C30' H30' 124.8 ?
S29' C30' H30' 124.8 ?
C30' C31' C32' 114.1(10) ?
C30' C31' H31' 123.0 ?
C32' C31' H31' 123.0 ?
C28' C32' C31' 107.8(9) ?
C28' C32' H32' 126.1 ?
C31' C32' H32' 126.1 ?
Cl10 C101 Cl9 109.5 ?
Cl12 C102 Cl11 109.5 ?
Cl14 C103 Cl13 109.5 ?
Cl14 C103 H105 109.4 ?
Cl13 C103 H105 109.5 ?
Cl14 C103 H106 109.4 ?
Cl13 C103 H106 109.6 ?
H105 C103 H106 109.4 ?
Cl16 C104 Cl15 109.5 ?
Cl16 C104 H103 102.6 ?
Cl16 C104 H107 109.4 ?
Cl15 C104 H107 109.5 ?
Cl16 C104 H108 109.4 ?
Cl15 C104 H108 109.5 ?
H107 C104 H108 109.4 ?

loop_
_geom_bond_atom_site_label_1
_geom_bond_atom_site_label_2
_geom_bond_distance
_geom_bond_publ_flag
Co1 N5 2.038(3) yes
Co1 N1 2.040(3) yes
Co1 N3 2.042(3) yes
Co1 Cl1 2.2181(12) yes
B1 N4 1.540(5) yes
B1 N2 1.548(6) yes
B1 N6 1.551(5) yes
B1 H1 1.0000 ?
N1 C2 1.351(5) yes
N1 N2 1.386(4) yes
N2 C4 1.361(5) yes
N3 C9 1.332(5) yes
N3 N4 1.383(4) yes
N4 C11 1.352(5) yes
N5 C16 1.352(5) yes
N5 N6 1.382(4) yes
N6 C18 1.353(5) yes
C2 C3 1.399(6) yes
C2 C5 1.515(6) yes
C3 C4 1.379(6) yes
C3 H3 0.9500 ?
C4 C23 1.463(6) yes
C5 C8 1.526(6) yes
C5 C6 1.533(7) yes
C5 C7 1.537(7) yes
C6 H6A 0.9800 ?
C6 H6B 0.9800 ?
C6 H6C 0.9800 ?
C7 H7A 0.9800 ?
C7 H7B 0.9800 ?
C7 H7C 0.9800 ?
C8 H8A 0.9800 ?
C8 H8B 0.9800 ?
C8 H8C 0.9800 ?
C9 C10 1.401(6) yes
C9 C12 1.521(6) yes
C10 C11 1.379(6) yes
C10 H10 0.9500 ?
C11 C28 1.485(6) yes
C11 C28' 1.499(6) yes
C12 C14 1.525(6) yes
C12 C13 1.532(7) yes
C12 C15 1.538(6) yes
C13 H13A 0.9800 ?
C13 H13B 0.9800 ?
C13 H13C 0.9800 ?
C14 H14A 0.9800 ?
C14 H14B 0.9800 ?
C14 H14C 0.9800 ?
C15 H15A 0.9800 ?
C15 H15B 0.9800 ?
C15 H15C 0.9800 ?
C16 C17 1.398(6) yes
C16 C19 1.508(6) yes
C17 C18 1.382(6) yes
C17 H17 0.9500 ?
C18 C33 1.461(6) yes
C19 C20 1.523(6) yes
C19 C21 1.524(6) yes
C19 C22 1.527(6) yes
C20 H20A 0.9800 ?
C20 H20B 0.9800 ?
C20 H20C 0.9800 ?
C21 H21A 0.9800 ?
C21 H21B 0.9800 ?
C21 H21C 0.9800 ?
C22 H22A 0.9800 ?
C22 H22B 0.9800 ?
C22 H22C 0.9800 ?
C23 C27 1.366(6) yes
C23 S24 1.728(4) yes
S24 C25 1.702(5) yes
C25 C26 1.346(8) yes
C25 H25 0.9500 ?
C26 C27 1.423(7) yes
C26 H26 0.9500 ?
C27 H27 0.9500 ?
C28 C32 1.416(14) yes
C28 S29 1.635(11) yes
S29 C30 1.723(10) yes
C30 C31 1.352(8) yes
C30 H30 0.9500 ?
C31 C32 1.446(16) yes
C31 H31 0.9500 ?
C32 H32 0.9500 ?
C33 C37 1.389(6) yes
C33 S34 1.717(4) yes
S34 C35 1.695(6) yes
C35 C36 1.337(7) yes
C35 H35 0.9500 ?
C36 C37 1.416(6) yes
C36 H36 0.9500 ?
C37 H37 0.9500 ?
C28' C32' 1.421(14) ?
C28' S29' 1.630(12) ?
S29' C30' 1.720(12) ?
C30' C31' 1.353(8) ?
C30' H30' 0.9500 ?
C31' C32' 1.447(16) ?
C31' H31' 0.9500 ?
C32' H32' 0.9500 ?
Cl9 C101 1.7501 ?
C101 Cl10 1.7501 ?
C101 H101 0.9899 ?
C101 H102 0.9900 ?
Cl13 C103 1.7500 ?
C103 Cl14 1.7500 ?
C103 H105 0.9900 ?
C103 H106 0.9901 ?
Cl11 C102 1.7500 ?
C102 Cl12 1.7499 ?
C102 H103 0.9901 ?
C102 H104 0.9900 ?
Cl15 C104 1.7500 ?
C104 Cl16 1.7500 ?
C104 H107 0.9903 ?
C104 H108 0.9902 ?

loop_
_geom_torsion_atom_site_label_1
_geom_torsion_atom_site_label_2
_geom_torsion_atom_site_label_3
_geom_torsion_atom_site_label_4
_geom_torsion
N5 Co1 N1 C2 -139.3(5)
N3 Co1 N1 C2 123.7(5)
Cl1 Co1 N1 C2 -8.7(5)
N5 Co1 N1 N2 45.7(2)
N3 Co1 N1 N2 -51.4(2)
Cl1 Co1 N1 N2 176.29(19)
C2 N1 N2 C4 1.2(4)
Co1 N1 N2 C4 178.1(2)
C2 N1 N2 B1 -173.5(3)
Co1 N1 N2 B1 3.4(4)
N4 B1 N2 C4 -115.5(4)
N6 B1 N2 C4 123.5(4)
N4 B1 N2 N1 57.9(4)
N6 B1 N2 N1 -63.1(4)
N5 Co1 N3 C9 130.8(5)
N1 Co1 N3 C9 -132.9(5)
Cl1 Co1 N3 C9 0.9(5)
N5 Co1 N3 N4 -46.1(2)
N1 Co1 N3 N4 50.2(2)
Cl1 Co1 N3 N4 -175.96(19)
C9 N3 N4 C11 -0.1(4)
Co1 N3 N4 C11 178.0(2)
C9 N3 N4 B1 -179.3(3)
Co1 N3 N4 B1 -1.2(4)
N2 B1 N4 C11 121.3(4)
N6 B1 N4 C11 -117.8(4)
N2 B1 N4 N3 -59.6(4)
N6 B1 N4 N3 61.3(4)
N1 Co1 N5 C16 125.1(5)
N3 Co1 N5 C16 -140.3(5)
Cl1 Co1 N5 C16 -8.7(5)
N1 Co1 N5 N6 -48.8(3)
N3 Co1 N5 N6 45.9(3)
Cl1 Co1 N5 N6 177.4(2)
C16 N5 N6 C18 0.5(4)
Co1 N5 N6 C18 176.6(3)
C16 N5 N6 B1 -174.1(4)
Co1 N5 N6 B1 2.0(4)
N4 B1 N6 C18 125.2(4)
N2 B1 N6 C18 -114.2(4)
N4 B1 N6 N5 -61.5(5)
N2 B1 N6 N5 59.1(4)
N2 N1 C2 C3 -0.7(4)
Co1 N1 C2 C3 -175.9(3)
N2 N1 C2 C5 -179.3(4)
Co1 N1 C2 C5 5.6(7)
N1 C2 C3 C4 0.1(5)
C5 C2 C3 C4 178.5(4)
N1 N2 C4 C3 -1.1(4)
B1 N2 C4 C3 172.9(4)
N1 N2 C4 C23 -178.9(3)
B1 N2 C4 C23 -4.9(6)
C2 C3 C4 N2 0.6(5)
C2 C3 C4 C23 178.3(4)
N1 C2 C5 C8 -57.5(5)
C3 C2 C5 C8 124.3(5)
N1 C2 C5 C6 -177.0(4)
C3 C2 C5 C6 4.8(6)
N1 C2 C5 C7 64.1(5)
C3 C2 C5 C7 -114.1(5)
N4 N3 C9 C10 0.4(4)
Co1 N3 C9 C10 -176.5(3)
N4 N3 C9 C12 -178.5(3)
Co1 N3 C9 C12 4.6(7)
N3 C9 C10 C11 -0.5(5)
C12 C9 C10 C11 178.3(4)
N3 N4 C11 C10 -0.2(4)
B1 N4 C11 C10 178.9(4)
N3 N4 C11 C28 -178.3(5)
B1 N4 C11 C28 0.8(7)
N3 N4 C11 C28' 169.8(8)
B1 N4 C11 C28' -11.0(9)
C9 C10 C11 N4 0.4(4)
C9 C10 C11 C28 178.5(6)
C9 C10 C11 C28' -169.7(8)
N3 C9 C12 C14 48.5(5)
C10 C9 C12 C14 -130.1(4)
N3 C9 C12 C13 168.9(4)
C10 C9 C12 C13 -9.8(6)
N3 C9 C12 C15 -71.8(5)
C10 C9 C12 C15 109.5(5)
N6 N5 C16 C17 -0.2(5)
Co1 N5 C16 C17 -174.2(4)
N6 N5 C16 C19 -178.8(4)
Co1 N5 C16 C19 7.2(7)
N5 C16 C17 C18 -0.1(5)
C19 C16 C17 C18 178.4(4)
N5 N6 C18 C17 -0.6(5)
B1 N6 C18 C17 173.3(4)
N5 N6 C18 C33 -179.9(4)
B1 N6 C18 C33 -6.1(7)
C16 C17 C18 N6 0.4(5)
C16 C17 C18 C33 179.8(4)
N5 C16 C19 C20 179.0(4)
C17 C16 C19 C20 0.7(6)
N5 C16 C19 C21 -61.5(5)
C17 C16 C19 C21 120.2(5)
N5 C16 C19 C22 60.0(5)
C17 C16 C19 C22 -118.3(5)
N2 C4 C23 C27 -46.8(7)
C3 C4 C23 C27 135.9(5)
N2 C4 C23 S24 130.9(4)
C3 C4 C23 S24 -46.5(6)
C27 C23 S24 C25 0.2(4)
C4 C23 S24 C25 -177.8(4)
C23 S24 C25 C26 -0.1(4)
S24 C25 C26 C27 -0.1(6)
C4 C23 C27 C26 177.5(4)
S24 C23 C27 C26 -0.3(5)
C25 C26 C27 C23 0.3(6)
N4 C11 C28 C32 -54.0(9)
C10 C11 C28 C32 128.3(7)
C28' C11 C28 C32 43(6)
N4 C11 C28 S29 122.7(5)
C10 C11 C28 S29 -55.1(7)
C28' C11 C28 S29 -140(6)
C32 C28 S29 C30 -2.5(8)
C11 C28 S29 C30 -179.5(5)
C28 S29 C30 C31 0.2(9)
S29 C30 C31 C32 2.1(13)
C11 C28 C32 C31 -179.2(6)
S29 C28 C32 C31 3.9(10)
C30 C31 C32 C28 -3.8(13)
N6 C18 C33 C37 -38.7(7)
C17 C18 C33 C37 142.0(5)
N6 C18 C33 S34 143.2(4)
C17 C18 C33 S34 -36.0(6)
C37 C33 S34 C35 0.8(4)
C18 C33 S34 C35 179.2(4)
C33 S34 C35 C36 -0.1(5)
S34 C35 C36 C37 -0.7(7)
C18 C33 C37 C36 -179.4(4)
S34 C33 C37 C36 -1.2(5)
C35 C36 C37 C33 1.2(6)
N4 C11 C28' C32' 121.6(12)
C10 C11 C28' C32' -70.0(10)
C28 C11 C28' C32' 31(6)
N4 C11 C28' S29' -43.3(13)
C10 C11 C28' S29' 125.1(9)
C28 C11 C28' S29' -133(6)
C32' C28' S29' C30' 6.8(12)
C11 C28' S29' C30' 171.7(8)
C28' S29' C30' C31' -4.5(16)
S29' C30' C31' C32' 1(2)
C11 C28' C32' C31' -174.3(12)
S29' C28' C32' C31' -7.0(17)
C30' C31' C32' C28' 3(2)
